data_4321739
loop_
_publ_author_name
'Scott J. Moore'
'Rene J. Lachicotte'
'Sharon T. Sullivan'
'Luigi G. Marzilli'

_publ_section_title
;
 Use of 13C-1H NMR Coupling Constants To Assess the Binding of Imidazole
 Ring Ligands to Metals
;
_journal_name_full 'Inorganic Chemistry'
_journal_page_first 383
_journal_page_last 390
_journal_paper_doi 10.1021/ic980519k
_journal_volume 38
_journal_year 1999
_chemical_formula_sum 'C12 H20 Cl Co N6 O4'
_chemical_formula_weight 406.72
_chemical_name_common 1-methylimidazole-chlorocobaloxime
_chemical_name_systematic
; 
 trans-bis(Dimethylglyoximato)-chloro-1-methylimidazole-cobalt(iii) 
;
_space_group_IT_number 2
_symmetry_cell_setting triclinic
_symmetry_space_group_name_Hall '-P 1'
_symmetry_space_group_name_H-M 'P -1'
_atom_sites_solution_hydrogens geom
_atom_sites_solution_primary direct
_atom_sites_solution_secondary difmap
_audit_creation_method SHELXL-97
_cell_angle_alpha 86.059(18)
_cell_angle_beta 84.022(17)
_cell_angle_gamma 68.483(12)
_cell_formula_units_Z 2
_cell_length_a 8.9783(15)
_cell_length_b 9.0136(15)
_cell_length_c 11.480(3)
_cell_measurement_reflns_used 31
_cell_measurement_temperature 173(2)
_cell_measurement_theta_max 12.45
_cell_measurement_theta_min 2.41
_cell_volume 859.1(3)
_computing_cell_refinement 'Siemens XSCANS'
_computing_data_collection 'Siemens XSCANS'
_computing_data_reduction 'Siemens SHELXTL'
_computing_molecular_graphics 'Siemens SHELXTL'
_computing_publication_material 'Siemens SHELXTL'
_computing_structure_refinement 'SHELXL-97 (Sheldrick, 1997)'
_computing_structure_solution 'SHELXS-97 (Sheldrick, 1990)'
_diffrn_ambient_temperature 173(2)
_diffrn_measured_fraction_theta_full 0.999
_diffrn_measured_fraction_theta_max 0.999
_diffrn_measurement_device_type 'Siemens P4'
_diffrn_measurement_method '\w scans'
_diffrn_radiation_monochromator graphite
_diffrn_radiation_source 'fine-focus sealed tube'
_diffrn_radiation_type MoK\a
_diffrn_radiation_wavelength 0.71073
_diffrn_reflns_av_R_equivalents 0.0176
_diffrn_reflns_av_sigmaI/netI 0.0319
_diffrn_reflns_limit_h_max 9
_diffrn_reflns_limit_h_min -1
_diffrn_reflns_limit_k_max 9
_diffrn_reflns_limit_k_min -9
_diffrn_reflns_limit_l_max 12
_diffrn_reflns_limit_l_min -12
_diffrn_reflns_number 2760
_diffrn_reflns_theta_full 22.49
_diffrn_reflns_theta_max 22.49
_diffrn_reflns_theta_min 1.78
_diffrn_standards_decay_% 4.40
_diffrn_standards_interval_count 97
_diffrn_standards_number 3
_exptl_absorpt_coefficient_mu 1.184
_exptl_crystal_colour 'amber             '
_exptl_crystal_density_diffrn 1.572
_exptl_crystal_density_method 'not measured'
_exptl_crystal_description 'plate             '
_exptl_crystal_F_000 420
_exptl_crystal_size_max .16
_exptl_crystal_size_mid .4
_exptl_crystal_size_min .4
_refine_diff_density_max 0.550
_refine_diff_density_min -0.484
_refine_diff_density_rms 0.095
_refine_ls_extinction_coef 0.034(4)
_refine_ls_extinction_expression Fc^*^=kFc[1+0.001xFc^2^\l^3^/sin(2\q)]^-1/4^
_refine_ls_extinction_method SHELXL
_refine_ls_goodness_of_fit_ref 1.166
_refine_ls_hydrogen_treatment mixed
_refine_ls_matrix_type full
_refine_ls_number_parameters 218
_refine_ls_number_reflns 2241
_refine_ls_number_restraints 0
_refine_ls_restrained_S_all 1.166
_refine_ls_R_factor_all 0.0454
_refine_ls_R_factor_gt 0.0410
_refine_ls_shift/su_max 0.001
_refine_ls_shift/su_mean 0.000
_refine_ls_structure_factor_coef Fsqd
_refine_ls_weighting_details 'calc w=1/[\s^2^(Fo^2^)+(0.1000P)^2^+0.0000P] where P=(Fo^2^+2Fc^2^)/3'
_refine_ls_weighting_scheme calc
_refine_ls_wR_factor_gt 0.1318
_refine_ls_wR_factor_ref 0.1378
_reflns_number_gt 2019
_reflns_number_total 2241
_reflns_threshold_expression >2sigma(I)
_cod_data_source_file ic980519k_4.cif
_cod_data_source_block NMeImdCo(DH)2Cl
_cod_database_code 4321739

loop_
_symmetry_equiv_pos_as_xyz
'x, y, z'
'-x, -y, -z'

loop_
_atom_site_label
_atom_site_type_symbol
_atom_site_fract_x
_atom_site_fract_y
_atom_site_fract_z
_atom_site_U_iso_or_equiv
_atom_site_adp_type
_atom_site_occupancy
_atom_site_symmetry_multiplicity
_atom_site_calc_flag
_atom_site_refinement_flags
_atom_site_disorder_assembly
_atom_site_disorder_group
Co1 Co 0.68593(5) 0.71211(5) 0.73515(3) 0.0138(3) Uani 1 1 d . . .
Cl1 Cl 0.62090(11) 0.97388(10) 0.70618(7) 0.0248(3) Uani 1 1 d . . .
O4 O 0.8859(3) 0.6728(3) 0.5213(2) 0.0232(6) Uani 1 1 d . . .
H4D H 0.9457 0.6734 0.5727 0.035 Uiso 1 1 calc R . .
N5 N 0.7460(3) 0.4836(3) 0.7595(2) 0.0159(7) Uani 1 1 d . . .
O2 O 0.4819(3) 0.7663(3) 0.9469(2) 0.0284(7) Uani 1 1 d . . .
H2A H 0.4232 0.7631 0.8954 0.043 Uiso 1 1 calc R . .
O1 O 1.0163(3) 0.6718(3) 0.7008(2) 0.0244(6) Uani 1 1 d . . .
C6 C 0.4727(4) 0.7174(4) 0.5791(3) 0.0187(8) Uani 1 1 d . . .
N1 N 0.8878(3) 0.6966(3) 0.7793(2) 0.0173(7) Uani 1 1 d . . .
O3 O 0.3527(3) 0.7588(3) 0.7681(2) 0.0277(7) Uani 1 1 d . . .
N2 N 0.6303(3) 0.7417(3) 0.8977(2) 0.0191(7) Uani 1 1 d . . .
N4 N 0.7394(3) 0.6886(3) 0.5724(2) 0.0163(7) Uani 1 1 d . . .
N3 N 0.4829(3) 0.7302(3) 0.6896(2) 0.0177(7) Uani 1 1 d . . .
N6 N 0.8754(3) 0.2270(3) 0.7436(2) 0.0201(7) Uani 1 1 d . . .
C7 C 0.6269(4) 0.6908(4) 0.5094(3) 0.0178(8) Uani 1 1 d . . .
C3 C 0.7423(4) 0.7412(4) 0.9592(3) 0.0226(9) Uani 1 1 d . . .
C18 C 0.8707(4) 0.3729(4) 0.7066(3) 0.0182(8) Uani 1 1 d . . .
H18A H 0.9466 0.3936 0.6503 0.022 Uiso 1 1 calc R . .
C1 C 1.0439(5) 0.7067(5) 0.9397(4) 0.0366(10) Uani 1 1 d . . .
H1A H 1.1317 0.6866 0.8775 0.055 Uiso 1 1 calc R . .
H1B H 1.0730 0.6206 0.9997 0.055 Uiso 1 1 calc R . .
H1C H 1.0245 0.8087 0.9751 0.055 Uiso 1 1 calc R . .
C16 C 0.7471(5) 0.2447(4) 0.8227(3) 0.0226(9) Uani 1 1 d . . .
H16A H 0.7195 0.1615 0.8630 0.027 Uiso 1 1 calc R . .
C8 C 0.6521(5) 0.6714(5) 0.3804(3) 0.0281(9) Uani 1 1 d . . .
H8A H 0.7641 0.6551 0.3537 0.042 Uiso 1 1 calc R . .
H8B H 0.5807 0.7674 0.3413 0.042 Uiso 1 1 calc R . .
H8C H 0.6280 0.5788 0.3611 0.042 Uiso 1 1 calc R . .
C4 C 0.7190(6) 0.7666(6) 1.0880(3) 0.0438(12) Uani 1 1 d . . .
H4A H 0.6075 0.7830 1.1163 0.066 Uiso 1 1 calc R . .
H4B H 0.7429 0.8607 1.1037 0.066 Uiso 1 1 calc R . .
H4C H 0.7915 0.6726 1.1284 0.066 Uiso 1 1 calc R . .
C5 C 0.3222(5) 0.7361(5) 0.5278(3) 0.0290(9) Uani 1 1 d . . .
H5A H 0.2353 0.7526 0.5904 0.043 Uiso 1 1 calc R . .
H5B H 0.3371 0.6398 0.4861 0.043 Uiso 1 1 calc R . .
H5C H 0.2945 0.8285 0.4729 0.043 Uiso 1 1 calc R . .
C2 C 0.8977(5) 0.7129(4) 0.8899(3) 0.0225(9) Uani 1 1 d . . .
C17 C 0.9979(5) 0.0745(5) 0.7024(4) 0.0368(10) Uani 1 1 d . . .
H17A H 0.9745 -0.0149 0.7429 0.055 Uiso 1 1 calc R . .
H17B H 1.1045 0.0691 0.7195 0.055 Uiso 1 1 calc R . .
H17C H 0.9956 0.0684 0.6178 0.055 Uiso 1 1 calc R . .
C9 C 0.6656(4) 0.4040(4) 0.8331(3) 0.0222(8) Uani 1 1 d . . .
H9A H 0.5702 0.4524 0.8823 0.027 Uiso 1 1 calc R . .

loop_
_atom_site_aniso_label
_atom_site_aniso_U_11
_atom_site_aniso_U_22
_atom_site_aniso_U_33
_atom_site_aniso_U_23
_atom_site_aniso_U_13
_atom_site_aniso_U_12
Co1 0.0118(4) 0.0181(4) 0.0120(4) -0.0019(2) 0.0017(2) -0.0065(3)
Cl1 0.0273(6) 0.0174(5) 0.0288(6) -0.0020(4) -0.0009(4) -0.0072(4)
O4 0.0159(14) 0.0334(15) 0.0176(13) -0.0009(11) 0.0054(11) -0.0075(12)
N5 0.0168(17) 0.0228(16) 0.0115(14) -0.0006(12) -0.0015(12) -0.0109(14)
O2 0.0182(15) 0.0491(17) 0.0192(14) -0.0076(11) 0.0070(11) -0.0151(13)
O1 0.0126(13) 0.0359(15) 0.0251(14) -0.0037(11) 0.0068(11) -0.0112(12)
C6 0.021(2) 0.0156(18) 0.020(2) 0.0036(14) -0.0041(16) -0.0073(15)
N1 0.0121(16) 0.0180(15) 0.0227(17) -0.0004(12) 0.0007(13) -0.0072(13)
O3 0.0114(13) 0.0443(16) 0.0261(15) -0.0026(12) 0.0080(11) -0.0108(12)
N2 0.0165(17) 0.0254(16) 0.0144(15) -0.0024(12) 0.0056(13) -0.0081(13)
N4 0.0142(16) 0.0144(15) 0.0185(15) -0.0006(11) 0.0039(13) -0.0045(12)
N3 0.0111(16) 0.0229(16) 0.0187(17) 0.0003(12) 0.0020(13) -0.0069(13)
N6 0.0182(17) 0.0168(16) 0.0250(16) -0.0018(12) -0.0030(13) -0.0056(13)
C7 0.019(2) 0.0160(18) 0.0151(19) 0.0016(14) 0.0002(15) -0.0038(15)
C3 0.023(2) 0.033(2) 0.0146(19) -0.0041(15) -0.0005(16) -0.0128(17)
C18 0.017(2) 0.022(2) 0.0178(18) 0.0009(15) -0.0011(15) -0.0101(16)
C1 0.032(2) 0.054(3) 0.031(2) -0.0007(19) -0.0046(19) -0.025(2)
C16 0.029(2) 0.023(2) 0.0216(19) 0.0049(15) -0.0042(16) -0.0166(18)
C8 0.028(2) 0.032(2) 0.0178(19) -0.0028(15) -0.0019(16) -0.0028(18)
C4 0.044(3) 0.072(3) 0.018(2) -0.010(2) -0.0010(19) -0.023(2)
C5 0.030(2) 0.036(2) 0.026(2) 0.0052(17) -0.0080(17) -0.0170(19)
C2 0.027(2) 0.026(2) 0.019(2) 0.0008(15) -0.0032(16) -0.0153(17)
C17 0.031(2) 0.022(2) 0.054(3) -0.0047(18) -0.001(2) -0.0052(18)
C9 0.025(2) 0.029(2) 0.0176(18) -0.0006(15) 0.0017(15) -0.0167(18)

loop_
_atom_type_symbol
_atom_type_description
_atom_type_scat_dispersion_real
_atom_type_scat_dispersion_imag
_atom_type_scat_source
C C 0.0033 0.0016 'International Tables Vol C Tables 4.2.6.8 and 6.1.1.4'
H H 0.0000 0.0000 'International Tables Vol C Tables 4.2.6.8 and 6.1.1.4'
N N 0.0061 0.0033 'International Tables Vol C Tables 4.2.6.8 and 6.1.1.4'
O O 0.0106 0.0060 'International Tables Vol C Tables 4.2.6.8 and 6.1.1.4'
Cl Cl 0.1484 0.1585 'International Tables Vol C Tables 4.2.6.8 and 6.1.1.4'
Co Co 0.3494 0.9721 'International Tables Vol C Tables 4.2.6.8 and 6.1.1.4'

loop_
_geom_angle_atom_site_label_1
_geom_angle_atom_site_label_2
_geom_angle_atom_site_label_3
_geom_angle
_geom_angle_site_symmetry_1
_geom_angle_site_symmetry_3
_geom_angle_publ_flag
N1 Co1 N4 98.57(12) . . ?
N1 Co1 N2 81.55(12) . . ?
N4 Co1 N2 178.46(11) . . ?
N1 Co1 N3 179.25(11) . . ?
N4 Co1 N3 81.10(12) . . ?
N2 Co1 N3 98.76(12) . . ?
N1 Co1 N5 89.72(11) . . ?
N4 Co1 N5 90.96(11) . . ?
N2 Co1 N5 90.58(11) . . ?
N3 Co1 N5 90.96(12) . . ?
N1 Co1 Cl1 89.55(9) . . ?
N4 Co1 Cl1 88.63(9) . . ?
N2 Co1 Cl1 89.83(9) . . ?
N3 Co1 Cl1 89.76(9) . . ?
N5 Co1 Cl1 179.10(8) . . ?
C18 N5 C9 106.5(3) . . ?
C18 N5 Co1 126.3(2) . . ?
C9 N5 Co1 127.2(2) . . ?
N3 C6 C7 112.1(3) . . ?
N3 C6 C5 124.2(3) . . ?
C7 C6 C5 123.6(3) . . ?
C2 N1 O1 121.0(3) . . ?
C2 N1 Co1 117.0(2) . . ?
O1 N1 Co1 122.1(2) . . ?
C3 N2 O2 121.0(3) . . ?
C3 N2 Co1 116.5(2) . . ?
O2 N2 Co1 122.5(2) . . ?
C7 N4 O4 120.2(3) . . ?
C7 N4 Co1 117.1(2) . . ?
O4 N4 Co1 122.7(2) . . ?
C6 N3 O3 121.1(3) . . ?
C6 N3 Co1 117.1(2) . . ?
O3 N3 Co1 121.8(2) . . ?
C18 N6 C16 107.9(3) . . ?
C18 N6 C17 125.4(3) . . ?
C16 N6 C17 126.6(3) . . ?
N4 C7 C6 112.6(3) . . ?
N4 C7 C8 123.1(3) . . ?
C6 C7 C8 124.3(3) . . ?
N2 C3 C2 113.4(3) . . ?
N2 C3 C4 123.8(3) . . ?
C2 C3 C4 122.8(3) . . ?
N5 C18 N6 110.5(3) . . ?
N6 C16 C9 107.0(3) . . ?
N1 C2 C1 124.5(3) . . ?
N1 C2 C3 111.6(3) . . ?
C1 C2 C3 123.9(3) . . ?
C16 C9 N5 108.1(3) . . ?

loop_
_geom_bond_atom_site_label_1
_geom_bond_atom_site_label_2
_geom_bond_distance
_geom_bond_site_symmetry_2
_geom_bond_publ_flag
Co1 N1 1.886(3) . ?
Co1 N4 1.887(3) . ?
Co1 N2 1.892(3) . ?
Co1 N3 1.895(3) . ?
Co1 N5 1.936(3) . ?
Co1 Cl1 2.2227(10) . ?
O4 N4 1.344(4) . ?
N5 C18 1.319(5) . ?
N5 C9 1.385(4) . ?
O2 N2 1.337(4) . ?
O1 N1 1.347(4) . ?
C6 N3 1.297(5) . ?
C6 C7 1.472(5) . ?
C6 C5 1.479(5) . ?
N1 C2 1.303(5) . ?
O3 N3 1.355(4) . ?
N2 C3 1.285(5) . ?
N4 C7 1.296(5) . ?
N6 C18 1.341(4) . ?
N6 C16 1.358(5) . ?
N6 C17 1.481(5) . ?
C7 C8 1.487(5) . ?
C3 C2 1.477(5) . ?
C3 C4 1.493(5) . ?
C1 C2 1.467(5) . ?
C16 C9 1.359(5) . ?
